data_2003574
loop_
_publ_author_name
'Bruhn, C.'
'Preetz, W.'

_publ_section_title
;
 <i>fac</i>- and <i>mer</i>-Dipyridiniomethane
 Trichlorotrifluoroosmate(IV), <i>fac</i>- and
 <i>mer</i>-[(C~5~H~5~N)~2~CH~2~][OsCl~3~F~3~]
;
_journal_issue 6
_journal_name_full 'Acta Crystallographica Section C'
_journal_page_first 1112
_journal_page_last 1116
_journal_paper_doi 10.1107/S0108270194015015
_journal_volume 51
_journal_year 1995
_chemical_compound_source 'crystallized from water/acetone'
_chemical_formula_structural fac-[(C~5~H~5~N)~2~CH~2~][OsF~3~Cl~3~]
_chemical_formula_sum 'C11 H12 Cl3 F3 N2 Os'
_chemical_formula_weight 525.78
_chemical_name_common
;
 fac-Dipyridiniomethane-Trifluorotrichloroosmate(IV)
;
_chemical_name_systematic
;
 fac-N,N'-methylenedipyridinium trichlorotrifluoroosmate(IV)
;
_space_group_IT_number 2
_symmetry_cell_setting triclinic
_symmetry_space_group_name_Hall '-P 1'
_symmetry_space_group_name_H-M 'P -1'
_audit_creation_method SHELXL
_cell_angle_alpha 100.655(9)
_cell_angle_beta 101.33(3)
_cell_angle_gamma 90.32(2)
_cell_formula_units_Z 4
_cell_length_a 7.223(3)
_cell_length_b 13.9130(15)
_cell_length_c 14.9310(15)
_cell_measurement_reflns_used 25
_cell_measurement_temperature 293(2)
_cell_measurement_theta_max 10.43
_cell_measurement_theta_min 5.88
_cell_volume 1444.5(7)
_computing_cell_refinement
;
CAD4-PC (Enraf-Nonius, 1993)
;
_computing_data_collection
;
CAD4-PC (Enraf-Nonius, 1993)
;
_computing_data_reduction
;
CAD4-PC (Enraf-Nonius, 1993)
;
_computing_molecular_graphics 'ORTEPII (Johnson, 1976)'
_computing_publication_material 'SHELXL93 (Sheldrick, 1993)'
_computing_structure_refinement 'SHELXL93 (Sheldrick, 1993)'
_computing_structure_solution 'SIR92 (Altomare et al, 1992)'
_diffrn_ambient_temperature 293(2)
_diffrn_measurement_device
;
Enraf-Nonius CAD4-Turbo four-circle
;
_diffrn_measurement_method \w/2\q
_diffrn_radiation_monochromator graphite
_diffrn_radiation_source 'fine-focus sealed tube'
_diffrn_radiation_type MoK\a
_diffrn_radiation_wavelength 0.71069
_diffrn_reflns_av_R_equivalents 0.0128
_diffrn_reflns_av_sigmaI/netI 0.0167
_diffrn_reflns_limit_h_max 8
_diffrn_reflns_limit_h_min 0
_diffrn_reflns_limit_k_max 16
_diffrn_reflns_limit_k_min -16
_diffrn_reflns_limit_l_max 17
_diffrn_reflns_limit_l_min -17
_diffrn_reflns_number 5531
_diffrn_reflns_theta_max 25.00
_diffrn_reflns_theta_min 2.24
_diffrn_standards_decay_% 1.2
_diffrn_standards_interval_count 400
_diffrn_standards_interval_time 250
_diffrn_standards_number 3
_exptl_absorpt_coefficient_mu 9.404
_exptl_absorpt_correction_T_max 0.9986
_exptl_absorpt_correction_T_min 0.5209
_exptl_absorpt_correction_type 'empirical (\y scans)'
_exptl_crystal_colour orange
_exptl_crystal_density_diffrn 2.418
_exptl_crystal_description prism
_exptl_crystal_F_000 984
_exptl_crystal_size_max 0.2
_exptl_crystal_size_mid 0.2
_exptl_crystal_size_min 0.1
_refine_diff_density_max 1.039
_refine_diff_density_min -.607
_refine_ls_extinction_coef 0.0064(2)
_refine_ls_extinction_method 'SHELXL93 (Sheldrick, 1993)'
_refine_ls_goodness_of_fit_all 1.199
_refine_ls_goodness_of_fit_obs 1.199
_refine_ls_hydrogen_treatment refall
_refine_ls_matrix_type full
_refine_ls_number_parameters 458
_refine_ls_number_reflns 5088
_refine_ls_number_restraints 0
_refine_ls_restrained_S_all 1.199
_refine_ls_restrained_S_obs 1.199
_refine_ls_R_factor_all 0.0222
_refine_ls_R_factor_obs 0.0187
_refine_ls_shift/esd_max -0.002
_refine_ls_shift/esd_mean 0.000
_refine_ls_structure_factor_coef Fsqd
_refine_ls_weighting_scheme
; calc w = 1/[\s^2^(F~o~^2^) + (0.0247P)^2^ + 2.2353P]
  where P = (F~o~^2^ + 2F~c~^2^)/3
;
_refine_ls_wR_factor_all 0.0525
_refine_ls_wR_factor_obs 0.0503
_reflns_number_observed 4709
_reflns_number_total 5088
_reflns_observed_criterion >2sigma(I)
_cod_data_source_file jz1030.cif
_cod_data_source_block fosa2
_cod_original_cell_volume 1444.5(5)
_cod_database_code 2003574

loop_
_symmetry_equiv_pos_as_xyz
'x, y, z'
'-x, -y, -z'

loop_
_atom_site_aniso_label
_atom_site_aniso_U_11
_atom_site_aniso_U_12
_atom_site_aniso_U_13
_atom_site_aniso_U_22
_atom_site_aniso_U_23
_atom_site_aniso_U_33
Os1 0.02029(10) 0.00038(6) 0.00335(6) 0.02234(10) 0.00428(7) 0.02314(10)
Cl11 0.0313(5) 0.0006(4) 0.0033(4) 0.0271(5) -0.0007(4) 0.0338(5)
Cl12 0.0277(6) 0.0051(5) 0.0187(5) 0.0445(7) 0.0119(5) 0.0517(7)
Cl13 0.0700(9) 0.0169(6) 0.0046(6) 0.0470(7) 0.0121(5) 0.0266(6)
F11 0.0323(14) -0.0022(12) 0.0011(11) 0.043(2) 0.0200(12) 0.0346(14)
F12 0.049(2) -0.0037(12) 0.0057(13) 0.0234(13) -0.0042(11) 0.044(2)
F13 0.0193(12) -0.0045(11) 0.0041(11) 0.051(2) 0.0019(13) 0.044(2)
Os2 0.02351(10) -0.00171(7) 0.00263(7) 0.02291(10) 0.00282(7) 0.02426(10)
Cl21 0.0260(5) -0.0014(5) -0.0013(4) 0.0387(6) 0.0046(5) 0.0395(6)
Cl22 0.0402(6) -0.0034(5) 0.0065(5) 0.0260(5) 0.0085(5) 0.0442(6)
Cl23 0.0537(8) 0.0064(6) 0.0202(6) 0.0556(8) 0.0024(6) 0.0373(6)
F21 0.042(2) -0.0043(11) -0.0031(12) 0.0253(13) 0.0077(12) 0.046(2)
F22 0.050(2) -0.0073(13) 0.0098(12) 0.043(2) 0.0019(11) 0.0266(13)
F23 0.0279(14) -0.0014(12) -0.0041(12) 0.041(2) 0.0054(13) 0.051(2)
C1 0.033(3) 0.005(2) 0.001(2) 0.031(3) 0.005(2) 0.025(2)
N1 0.024(2) 0.0009(14) 0.0028(14) 0.027(2) 0.0048(14) 0.023(2)
N2 0.026(2) 0.0005(14) 0.0052(14) 0.024(2) 0.0022(14) 0.023(2)
C11 0.028(2) 0.001(2) 0.002(2) 0.030(2) 0.007(2) 0.037(2)
C12 0.038(3) -0.003(2) -0.006(2) 0.029(2) 0.002(2) 0.034(2)
C13 0.051(3) 0.005(2) 0.010(2) 0.032(2) 0.004(2) 0.029(2)
C14 0.035(3) -0.004(2) 0.015(2) 0.045(3) 0.005(2) 0.041(3)
C15 0.031(2) -0.007(2) 0.005(2) 0.036(3) 0.006(2) 0.033(2)
C21 0.031(2) -0.002(2) 0.006(2) 0.023(2) 0.002(2) 0.034(2)
C22 0.041(3) 0.005(2) 0.008(2) 0.032(3) 0.011(2) 0.035(3)
C23 0.040(3) 0.012(2) 0.003(2) 0.054(3) 0.009(2) 0.026(2)
C24 0.041(3) -0.009(2) 0.003(2) 0.047(3) -0.002(2) 0.030(2)
C25 0.043(3) -0.006(2) 0.007(2) 0.027(2) 0.004(2) 0.034(2)
C2 0.035(3) 0.009(2) 0.010(2) 0.043(3) 0.008(2) 0.033(2)
N3 0.030(2) -0.001(2) 0.003(2) 0.026(2) 0.0072(15) 0.029(2)
N4 0.027(2) 0.001(2) 0.011(2) 0.031(2) 0.003(2) 0.029(2)
C31 0.033(3) -0.010(2) 0.000(2) 0.038(3) 0.016(2) 0.042(3)
C32 0.059(4) -0.011(2) -0.010(2) 0.035(3) 0.009(2) 0.033(3)
C33 0.073(4) 0.007(2) 0.008(3) 0.028(3) 0.007(2) 0.028(3)
C34 0.040(3) 0.013(2) 0.013(2) 0.037(3) 0.015(2) 0.042(3)
C35 0.026(2) 0.001(2) 0.000(2) 0.030(2) 0.006(2) 0.033(2)
C41 0.041(3) -0.006(2) 0.014(2) 0.035(3) -0.007(2) 0.040(3)
C42 0.040(3) -0.008(3) 0.008(2) 0.067(4) -0.016(3) 0.035(3)
C43 0.036(3) 0.012(3) 0.010(2) 0.085(5) 0.007(3) 0.028(3)
C44 0.045(3) 0.010(3) 0.016(3) 0.054(3) 0.020(3) 0.047(3)
C45 0.035(3) -0.003(2) 0.009(2) 0.032(3) 0.002(2) 0.039(3)

loop_
_atom_site_label
_atom_site_occupancy
_atom_site_fract_x
_atom_site_fract_y
_atom_site_fract_z
_atom_site_U_iso_or_equiv
_atom_site_thermal_displace_type
_atom_site_calc_flag
_atom_site_type_symbol
Os1 1 0.08135(2) 0.743535(11) 0.716558(10) 0.02207(7) Uani d Os
Cl11 1 0.0457(2) 0.58840(8) 0.62422(7) 0.0320(2) Uani d Cl
Cl12 1 -0.2303(2) 0.74164(9) 0.73219(9) 0.0394(3) Uani d Cl
Cl13 1 0.1849(2) 0.68734(10) 0.85412(8) 0.0479(3) Uani d Cl
F11 1 0.0098(4) 0.7957(2) 0.6033(2) 0.0357(6) Uani d F
F12 1 0.1204(4) 0.8786(2) 0.7842(2) 0.0408(6) Uani d F
F13 1 0.3427(3) 0.7518(2) 0.7024(2) 0.0394(6) Uani d F
Os2 1 0.02144(2) 0.228196(11) 0.788450(11) 0.02409(7) Uani d Os
Cl21 1 -0.2961(2) 0.22074(9) 0.71695(8) 0.0362(2) Uani d Cl
Cl22 1 0.0408(2) 0.39441(8) 0.78529(8) 0.0368(3) Uani d Cl
Cl23 1 0.1186(2) 0.18417(10) 0.64789(9) 0.0481(3) Uani d Cl
F21 1 0.0072(4) 0.0905(2) 0.7975(2) 0.0393(6) Uani d F
F22 1 -0.0482(4) 0.2566(2) 0.9096(2) 0.0404(6) Uani d F
F23 1 0.2838(4) 0.2317(2) 0.8551(2) 0.0420(7) Uani d F
C1 1 0.4389(7) 0.5242(3) 0.7390(3) 0.0305(10) Uani d C
N1 1 0.4770(5) 0.4584(3) 0.6562(2) 0.0250(7) Uani d N
N2 1 0.5584(5) 0.5044(3) 0.8245(2) 0.0249(7) Uani d N
C11 1 0.3386(6) 0.3968(3) 0.6020(3) 0.0319(10) Uani d C
C12 1 0.3661(7) 0.3425(4) 0.5201(3) 0.0362(11) Uani d C
C13 1 0.5364(8) 0.3504(4) 0.4942(3) 0.0372(11) Uani d C
C14 1 0.6781(8) 0.4107(4) 0.5525(4) 0.0397(12) Uani d C
C15 1 0.6469(7) 0.4653(4) 0.6329(3) 0.0336(10) Uani d C
C21 1 0.5385(7) 0.4175(3) 0.8507(3) 0.0298(9) Uani d C
C22 1 0.6380(7) 0.4019(4) 0.9333(3) 0.0354(10) Uani d C
C23 1 0.7562(7) 0.4754(4) 0.9912(3) 0.0403(12) Uani d C
C24 1 0.7749(8) 0.5627(4) 0.9640(3) 0.0415(12) Uani d C
C25 1 0.6752(7) 0.5766(4) 0.8796(3) 0.0350(10) Uani d C
C2 1 0.4345(7) 0.0317(4) 0.7720(3) 0.0361(11) Uani d C
N3 1 0.4748(5) -0.0236(3) 0.6853(3) 0.0286(8) Uani d N
N4 1 0.5655(5) 0.0096(3) 0.8539(2) 0.0291(8) Uani d N
C31 1 0.3276(7) -0.0660(4) 0.6189(4) 0.0377(11) Uani d C
C32 1 0.3550(9) -0.1103(4) 0.5335(4) 0.0446(13) Uani d C
C33 1 0.5337(9) -0.1131(4) 0.5165(4) 0.0432(13) Uani d C
C34 1 0.6842(8) -0.0722(4) 0.5853(4) 0.0377(11) Uani d C
C35 1 0.6523(7) -0.0270(3) 0.6698(3) 0.0303(9) Uani d C
C41 1 0.6735(7) 0.0827(4) 0.9121(4) 0.0398(11) Uani d C
C42 1 0.7793(8) 0.0663(5) 0.9931(4) 0.0507(15) Uani d C
C43 1 0.7785(8) -0.0249(5) 1.0145(4) 0.0500(14) Uani d C
C44 1 0.6716(8) -0.1007(5) 0.9521(4) 0.0464(13) Uani d C
C45 1 0.5634(7) -0.0819(4) 0.8717(3) 0.0357(10) Uani d C
H1A 1 0.4601(63) 0.5931(35) 0.7363(30) 0.023(11) Uiso d H
H1B 1 0.3105(85) 0.5156(40) 0.7430(37) 0.044(15) Uiso d H
H11 1 0.2127(78) 0.3913(38) 0.6221(36) 0.038(14) Uiso d H
H12 1 0.2779(84) 0.3036(42) 0.4854(40) 0.046(16) Uiso d H
H13 1 0.5604(74) 0.3167(38) 0.4385(38) 0.039(14) Uiso d H
H14 1 0.7774(96) 0.4163(48) 0.5435(45) 0.059(20) Uiso d H
H15 1 0.7255(75) 0.5057(38) 0.6648(35) 0.032(14) Uiso d H
H21 1 0.4577(76) 0.3773(39) 0.8138(36) 0.036(14) Uiso d H
H22 1 0.6291(72) 0.3452(39) 0.9528(35) 0.036(13) Uiso d H
H23 1 0.8116(81) 0.4656(41) 1.0475(41) 0.048(16) Uiso d H
H24 1 0.8655(84) 0.6106(42) 1.0045(40) 0.049(16) Uiso d H
H25 1 0.6820(75) 0.6293(41) 0.8620(36) 0.036(14) Uiso d H
H2A 1 0.3156(90) 0.0176(43) 0.7738(40) 0.049(16) Uiso d H
H2B 1 0.4632(81) 0.1019(45) 0.7753(38) 0.050(16) Uiso d H
H31 1 0.2104(78) -0.0622(37) 0.6359(35) 0.036(14) Uiso d H
H32 1 0.2418(81) -0.1371(40) 0.4864(39) 0.046(15) Uiso d H
H33 1 0.5547(94) -0.1348(49) 0.4632(48) 0.063(20) Uiso d H
H34 1 0.7932(77) -0.0713(37) 0.5804(35) 0.032(14) Uiso d H
H35 1 0.7452(66) 0.0019(32) 0.7111(31) 0.018(11) Uiso d H
H41 1 0.6752(74) 0.1445(40) 0.8941(36) 0.038(14) Uiso d H
H42 1 0.8275(80) 0.1128(42) 1.0272(40) 0.039(15) Uiso d H
H43 1 0.8575(76) -0.0337(38) 1.0697(38) 0.040(14) Uiso d H
H44 1 0.6566(90) -0.1568(48) 0.9680(44) 0.057(18) Uiso d H
H45 1 0.4898(76) -0.1269(40) 0.8299(37) 0.038(14) Uiso d H

loop_
_atom_type_symbol
_atom_type_description
_atom_type_scat_source
_atom_type_scat_dispersion_real
_atom_type_scat_dispersion_imag
C C 'International Tables Vol C Tables 4.2.6.8 and 6.1.1.4' .0033 .0016
H H 'International Tables Vol C Tables 4.2.6.8 and 6.1.1.4' .0000 .0000
N N 'International Tables Vol C Tables 4.2.6.8 and 6.1.1.4' .0061 .0033
F F 'International Tables Vol C Tables 4.2.6.8 and 6.1.1.4' .0171 .0103
Cl Cl 'International Tables Vol C Tables 4.2.6.8 and 6.1.1.4' .1484 .158
Os Os 'International Tables Vol C Tables 4.2.6.8 and 6.1.1.4' -1.2165 7.

loop_
_geom_angle_atom_site_label_1
_geom_angle_atom_site_label_2
_geom_angle_atom_site_label_3
_geom_angle
_geom_angle_publ_flag
F11 Os1 F12 87.53(12) yes
F11 Os1 F13 88.05(12) yes
F13 Os1 F12 86.92(12) yes
F11 Os1 Cl12 90.08(9) yes
F12 Os1 Cl12 90.87(10) yes
F13 Os1 Cl12 177.16(9) yes
F11 Os1 Cl11 87.74(9) yes
F12 Os1 Cl11 174.25(9) yes
F13 Os1 Cl11 89.66(9) yes
Cl12 Os1 Cl11 92.40(5) yes
F11 Os1 Cl13 176.29(9) yes
F13 Os1 Cl13 88.85(9) yes
F12 Os1 Cl13 90.27(9) yes
Cl12 Os1 Cl13 92.94(5) yes
Cl11 Os1 Cl13 94.28(4) yes
F22 Os2 F21 86.75(12) yes
F22 Os2 F23 87.00(13) yes
F21 Os2 F23 87.18(12) yes
F22 Os2 Cl23 175.40(9) yes
F21 Os2 Cl23 89.55(9) yes
F23 Os2 Cl23 90.09(10) yes
F22 Os2 Cl21 89.89(10) yes
F21 Os2 Cl21 90.88(9) yes
F23 Os2 Cl21 176.42(9) yes
Cl23 Os2 Cl21 92.90(5) yes
F22 Os2 Cl22 90.76(9) yes
F21 Os2 Cl22 177.29(9) yes
F23 Os2 Cl22 91.63(9) yes
Cl23 Os2 Cl22 92.88(5) yes
Cl21 Os2 Cl22 90.18(5) yes
N2 C1 N1 111.5(3) yes
N2 C1 H1A 108.(3) ?
N1 C1 H1A 112.(3) ?
N2 C1 H1B 108.(3) ?
N1 C1 H1B 110.(3) ?
H1A C1 H1B 107.(4) ?
C11 N1 C15 121.1(4) ?
C11 N1 C1 119.5(4) ?
C15 N1 C1 119.2(4) ?
C25 N2 C21 121.0(4) ?
C25 N2 C1 118.9(4) ?
C21 N2 C1 119.9(4) ?
N1 C11 C12 120.1(4) ?
N1 C11 H11 120.(3) ?
C12 C11 H11 120.(3) ?
C11 C12 C13 119.5(5) ?
C11 C12 H12 120.(4) ?
C13 C12 H12 120.(4) ?
C12 C13 C14 119.3(5) ?
C12 C13 H13 123.(3) ?
C14 C13 H13 118.(3) ?
C15 C14 C13 120.2(5) ?
C15 C14 H14 115.(5) ?
C13 C14 H14 125.(5) ?
N1 C15 C14 119.6(5) ?
N1 C15 H15 119.(4) ?
C14 C15 H15 121.(4) ?
N2 C21 C22 120.0(4) ?
N2 C21 H21 115.(4) ?
C22 C21 H21 125.(4) ?
C21 C22 C23 119.8(5) ?
C21 C22 H22 123.(3) ?
C23 C22 H22 118.(3) ?
C24 C23 C22 119.6(5) ?
C24 C23 H23 122.(4) ?
C22 C23 H23 118.(4) ?
C23 C24 C25 119.7(5) ?
C23 C24 H24 117.(3) ?
C25 C24 H24 123.(3) ?
N2 C25 C24 119.8(5) ?
N2 C25 H25 119.(4) ?
C24 C25 H25 122.(4) ?
N3 C2 N4 111.7(4) yes
N3 C2 H2A 108.(4) ?
N4 C2 H2A 111.(4) ?
N3 C2 H2B 109.(3) ?
N4 C2 H2B 103.(3) ?
H2A C2 H2B 114.(5) ?
C35 N3 C31 121.0(4) ?
C35 N3 C2 120.8(4) ?
C31 N3 C2 118.1(4) ?
C41 N4 C45 121.8(4) ?
C41 N4 C2 118.9(4) ?
C45 N4 C2 119.1(4) ?
N3 C31 C32 120.5(5) ?
N3 C31 H31 116.(3) ?
C32 C31 H31 124.(3) ?
C31 C32 C33 119.1(5) ?
C31 C32 H32 117.(3) ?
C33 C32 H32 124.(3) ?
C32 C33 C34 120.1(5) ?
C32 C33 H33 122.(5) ?
C34 C33 H33 118.(5) ?
C35 C34 C33 119.5(5) ?
C35 C34 H34 115.(4) ?
C33 C34 H34 126.(4) ?
N3 C35 C34 119.7(5) ?
N3 C35 H35 121.(3) ?
C34 C35 H35 119.(3) ?
N4 C41 C42 119.9(5) ?
N4 C41 H41 118.(3) ?
C42 C41 H41 122.(3) ?
C41 C42 C43 120.1(6) ?
C41 C42 H42 115.(4) ?
C43 C42 H42 124.(4) ?
C42 C43 C44 119.5(5) ?
C42 C43 H43 117.(3) ?
C44 C43 H43 123.(3) ?
C45 C44 C43 119.3(5) ?
C45 C44 H44 119.(4) ?
C43 C44 H44 121.(4) ?
N4 C45 C44 119.4(5) ?
N4 C45 H45 117.(3) ?
C44 C45 H45 124.(3) ?

loop_
_geom_bond_atom_site_label_1
_geom_bond_atom_site_label_2
_geom_bond_distance
_geom_bond_publ_flag
Os1 F11 1.941(2) yes
Os1 F12 1.953(3) yes
Os1 F13 1.946(3) yes
Os1 Cl11 2.3194(11) yes
Os1 Cl12 2.3085(14) yes
Os1 Cl13 2.3207(12) yes
Os2 F21 1.949(3) yes
Os2 F22 1.944(3) yes
Os2 F23 1.956(3) yes
Os2 Cl21 2.3252(14) yes
Os2 Cl22 2.3258(11) yes
Os2 Cl23 2.3197(13) yes
C1 N1 1.470(6) yes
C1 N2 1.466(5) yes
C1 H1A 0.98(5) ?
C1 H1B 0.95(6) ?
N1 C11 1.343(6) yes
N1 C15 1.347(6) yes
N2 C21 1.353(6) yes
N2 C25 1.345(6) yes
C11 C12 1.364(7) yes
C11 H11 1.02(5) ?
C12 C13 1.370(7) yes
C12 H12 0.85(6) ?
C13 C14 1.371(7) yes
C13 H13 0.92(5) ?
C14 C15 1.357(7) yes
C14 H14 0.76(7) ?
C15 H15 0.81(5) ?
C21 C22 1.355(7) yes
C21 H21 0.85(5) ?
C22 C23 1.377(7) yes
C22 H22 0.90(5) ?
C23 C24 1.364(8) yes
C23 H23 0.89(6) ?
C24 C25 1.370(7) yes
C24 H24 0.96(6) ?
C25 H25 0.83(6) ?
C2 N3 1.462(6) yes
C2 N4 1.473(6) yes
C2 H2A 0.89(6) ?
C2 H2B 0.99(6) ?
N3 C31 1.350(6) yes
N3 C35 1.346(6) yes
N4 C41 1.341(6) yes
N4 C45 1.348(6) yes
C31 C32 1.361(8) yes
C31 H31 0.93(5) ?
C32 C33 1.363(9) yes
C32 H32 0.99(6) ?
C33 C34 1.378(8) yes
C33 H33 0.84(7) ?
C34 C35 1.365(7) yes
C34 H34 0.81(5) ?
C35 H35 0.86(5) ?
C41 C42 1.356(8) yes
C41 H41 0.95(5) ?
C42 C43 1.365(9) yes
C42 H42 0.78(6) ?
C43 C44 1.386(9) yes
C43 H43 0.93(5) ?
C44 C45 1.367(7) yes
C44 H44 0.87(6) ?
C45 H45 0.89(5) ?

loop_
_cod_related_entry_id
_cod_related_entry_database
_cod_related_entry_code
1 ChemSpider 21781769
